data_4118114
loop_
_publ_author_name
'Kazutaka Shibatomi'
'Yoshinori Soga'
'Akira Narayama'
'Ikuhide Fujisawa'
'Seiji Iwasa'

_publ_section_title
;
 Highly Enantioselective Chlorination of \b-Keto Esters and Subsequent SN2
 Displacement of Tertiary Chlorides: A Flexible Method for the
 Construction of Quaternary Stereogenic Centers
;
_journal_name_full 'Journal of the American Chemical Society'
_journal_page_first 9836
_journal_page_last 9839
_journal_paper_doi 10.1021/ja304806j
_journal_volume 134
_journal_year 2012
_chemical_formula_moiety 'C33 H25 F12 N O5, C2 H3 N'
_chemical_formula_sum 'C35 H28 F12 N2 O5'
_chemical_formula_weight 784.59
_space_group_IT_number 14
_symmetry_cell_setting monoclinic
_symmetry_Int_Tables_number 14
_symmetry_space_group_name_Hall '-P 2yab'
_symmetry_space_group_name_H-M 'P 1 21/a 1'
_atom_sites_solution_hydrogens geom
_atom_sites_solution_primary direct
_atom_sites_solution_secondary difmap
_audit_creation_method SHELXL-97
_cell_angle_alpha 90.00
_cell_angle_beta 94.60(5)
_cell_angle_gamma 90.00
_cell_formula_units_Z 4
_cell_length_a 9.124(5)
_cell_length_b 17.671(10)
_cell_length_c 22.813(16)
_cell_measurement_reflns_used 25
_cell_measurement_temperature 298(2)
_cell_measurement_theta_max 34.94
_cell_measurement_theta_min 30.48
_cell_volume 3666(4)
_computing_cell_refinement 'Rigaku WinAFC'
_computing_data_collection 'Rigaku WinAFC'
_computing_data_reduction 'Rigaku WinAFC'
_computing_molecular_graphics 'Yadokari-XG 2009 (Wakita Nemoto et al., 2009)'
_computing_publication_material 'Yadokari-XG 2009 (Wakita Nemoto et al., 2009)'
_computing_structure_refinement 'SHELXL-97 (Sheldrick, 1997)'
_computing_structure_solution 'SHELXS-97 (Sheldrick, 1997)'
_diffrn_ambient_temperature 298(2)
_diffrn_measured_fraction_theta_full 0.999
_diffrn_measured_fraction_theta_max 0.999
_diffrn_measurement_device_type 'Rigaku AFC-7R'
_diffrn_radiation_monochromator 'Graphite Monochromator'
_diffrn_radiation_probe x-ray
_diffrn_radiation_type MoK\a
_diffrn_radiation_wavelength 0.71069
_diffrn_reflns_av_R_equivalents 0.0184
_diffrn_reflns_av_sigmaI/netI 0.0430
_diffrn_reflns_limit_h_max 10
_diffrn_reflns_limit_h_min -6
_diffrn_reflns_limit_k_max 0
_diffrn_reflns_limit_k_min -21
_diffrn_reflns_limit_l_max 27
_diffrn_reflns_limit_l_min -27
_diffrn_reflns_number 8457
_diffrn_reflns_theta_full 25.00
_diffrn_reflns_theta_max 25.00
_diffrn_reflns_theta_min 2.52
_diffrn_source 'Rotating Anode'
_diffrn_standards_interval_count 150
_diffrn_standards_number 3
_exptl_absorpt_coefficient_mu 0.130
_exptl_absorpt_correction_T_max 0.9871
_exptl_absorpt_correction_T_min 0.9029
_exptl_absorpt_correction_type psi-scan
_exptl_crystal_colour colorless
_exptl_crystal_density_diffrn 1.422
_exptl_crystal_description platelet
_exptl_crystal_F_000 1512
_exptl_crystal_size_max 0.80
_exptl_crystal_size_mid 0.40
_exptl_crystal_size_min 0.10
_refine_diff_density_max 0.176
_refine_diff_density_min -0.128
_refine_diff_density_rms 0.028
_refine_ls_extinction_coef 0.0029(3)
_refine_ls_extinction_expression Fc^*^=kFc[1+0.001xFc^2^\l^3^/sin(2\q)]^-1/4^
_refine_ls_extinction_method SHELXL
_refine_ls_goodness_of_fit_ref 1.012
_refine_ls_hydrogen_treatment mixed
_refine_ls_matrix_type full
_refine_ls_number_parameters 664
_refine_ls_number_reflns 6457
_refine_ls_number_restraints 0
_refine_ls_restrained_S_all 1.012
_refine_ls_R_factor_all 0.1006
_refine_ls_R_factor_gt 0.0387
_refine_ls_shift/su_max 0.000
_refine_ls_shift/su_mean 0.000
_refine_ls_structure_factor_coef Fsqd
_refine_ls_weighting_details 'calc w=1/[\s^2^(Fo^2^)+(0.0376P)^2^+0.7029P] where P=(Fo^2^+2Fc^2^)/3'
_refine_ls_weighting_scheme calc
_refine_ls_wR_factor_gt 0.0868
_refine_ls_wR_factor_ref 0.1126
_reflns_number_gt 3556
_reflns_number_total 6457
_reflns_threshold_expression >2sigma(I)
_cod_data_source_file ja304806j_si_004.cif
_cod_data_source_block shib41
_cod_original_sg_symbol_H-M 'P 21/a'
_cod_database_code 4118114

loop_
_symmetry_equiv_pos_as_xyz
'x, y, z'
'-x+1/2, y+1/2, -z'
'-x, -y, -z'
'x-1/2, -y-1/2, z'

loop_
_atom_site_label
_atom_site_type_symbol
_atom_site_fract_x
_atom_site_fract_y
_atom_site_fract_z
_atom_site_U_iso_or_equiv
_atom_site_adp_type
_atom_site_occupancy
_atom_site_symmetry_multiplicity
_atom_site_calc_flag
_atom_site_refinement_flags
_atom_site_disorder_assembly
_atom_site_disorder_group
C1 C 0.6709(2) 0.48045(12) 0.07398(9) 0.0539(5) Uani 1 1 d . . .
C2 C 0.6303(3) 0.55542(14) 0.06529(11) 0.0587(6) Uani 1 1 d . . .
H2 H 0.581(2) 0.5792(11) 0.0946(9) 0.051(6) Uiso 1 1 d . . .
C3 C 0.6644(3) 0.59275(13) 0.01485(10) 0.0617(6) Uani 1 1 d . A .
C4 C 0.7359(3) 0.55478(15) -0.02743(12) 0.0665(7) Uani 1 1 d . . .
H4 H 0.760(2) 0.5810(13) -0.0593(10) 0.067(7) Uiso 1 1 d . . .
C5 C 0.7742(2) 0.47969(14) -0.01937(10) 0.0608(6) Uani 1 1 d . B .
C6 C 0.7438(3) 0.44308(14) 0.03168(11) 0.0605(6) Uani 1 1 d . . .
H6 H 0.775(2) 0.3910(13) 0.0381(9) 0.068(7) Uiso 1 1 d . . .
C7 C 0.6260(4) 0.67435(17) 0.00694(16) 0.0841(8) Uani 1 1 d . . .
C8 C 0.8488(4) 0.43808(19) -0.06543(14) 0.0803(8) Uani 1 1 d . . .
C9 C 0.6420(2) 0.43813(13) 0.12823(10) 0.0574(6) Uani 1 1 d . . .
C10 C 0.5110(2) 0.43961(12) 0.21554(9) 0.0518(5) Uani 1 1 d . . .
H10 H 0.583(2) 0.4005(10) 0.2250(7) 0.039(5) Uiso 1 1 d . . .
C11 C 0.3582(2) 0.40803(12) 0.20571(9) 0.0543(6) Uani 1 1 d . . .
C12 C 0.3383(3) 0.33919(14) 0.17585(11) 0.0677(7) Uani 1 1 d . . .
H12 H 0.421(2) 0.3149(12) 0.1649(9) 0.056(6) Uiso 1 1 d . . .
C13 C 0.2003(4) 0.30941(17) 0.16357(14) 0.0840(8) Uani 1 1 d . . .
H13 H 0.194(3) 0.2629(16) 0.1409(12) 0.101(10) Uiso 1 1 d . . .
C14 C 0.0807(4) 0.34793(17) 0.18077(15) 0.0891(9) Uani 1 1 d . . .
H14 H -0.019(3) 0.3293(16) 0.1722(11) 0.100(9) Uiso 1 1 d . . .
C15 C 0.0981(3) 0.41488(16) 0.21094(13) 0.0758(8) Uani 1 1 d . . .
H15 H 0.015(3) 0.4427(13) 0.2242(10) 0.075(7) Uiso 1 1 d . . .
C16 C 0.2372(3) 0.44592(13) 0.22399(10) 0.0596(6) Uani 1 1 d . . .
C17 C 0.2544(3) 0.51831(16) 0.25858(14) 0.0697(7) Uani 1 1 d . . .
H17 H 0.241(3) 0.5074(15) 0.2992(12) 0.098(10) Uiso 1 1 d . . .
H17A H 0.174(3) 0.5523(13) 0.2456(9) 0.071(7) Uiso 1 1 d . . .
C18 C 0.4004(3) 0.55754(14) 0.25384(13) 0.0590(6) Uani 1 1 d . . .
H18 H 0.413(2) 0.5964(13) 0.2818(10) 0.063(7) Uiso 1 1 d . . .
C19 C 0.5280(2) 0.50168(12) 0.26252(9) 0.0513(5) Uani 1 1 d . . .
C20 C 0.6801(3) 0.53770(13) 0.25903(10) 0.0566(6) Uani 1 1 d . . .
C21 C 0.8038(3) 0.65702(14) 0.23863(12) 0.0694(7) Uani 1 1 d . . .
C22 C 0.7391(4) 0.73361(16) 0.22185(17) 0.1159(12) Uani 1 1 d . . .
H22 H 0.6750 0.7289 0.1866 0.174 Uiso 1 1 calc R . .
H22A H 0.8169 0.7684 0.2153 0.174 Uiso 1 1 calc R . .
H22B H 0.6843 0.7521 0.2531 0.174 Uiso 1 1 calc R . .
C23 C 0.8904(3) 0.6587(2) 0.29812(13) 0.1076(11) Uani 1 1 d . . .
H23 H 0.8251 0.6688 0.3281 0.161 Uiso 1 1 calc R . .
H23A H 0.9637 0.6977 0.2984 0.161 Uiso 1 1 calc R . .
H23B H 0.9373 0.6106 0.3055 0.161 Uiso 1 1 calc R . .
C24 C 0.8931(3) 0.62793(15) 0.19051(12) 0.0818(8) Uani 1 1 d . . .
H24 H 0.9244 0.5771 0.1995 0.123 Uiso 1 1 calc R . .
H24A H 0.9776 0.6597 0.1877 0.123 Uiso 1 1 calc R . .
H24B H 0.8339 0.6285 0.1538 0.123 Uiso 1 1 calc R . .
C25 C 0.5743(3) 0.49748(15) 0.36970(10) 0.0624(6) Uani 1 1 d . . .
C26 C 0.5775(3) 0.44968(13) 0.42416(10) 0.0589(6) Uani 1 1 d . . .
C27 C 0.6916(3) 0.46155(16) 0.46717(11) 0.0684(7) Uani 1 1 d . . .
H27 H 0.762(2) 0.4972(13) 0.4600(10) 0.069(8) Uiso 1 1 d . . .
C28 C 0.6991(3) 0.41951(16) 0.51845(11) 0.0714(7) Uani 1 1 d . C .
C29 C 0.5909(4) 0.36798(17) 0.52822(13) 0.0780(8) Uani 1 1 d . . .
H29 H 0.593(3) 0.3390(15) 0.5631(12) 0.096(9) Uiso 1 1 d . . .
C30 C 0.4758(3) 0.35709(14) 0.48622(12) 0.0726(7) Uani 1 1 d . D .
C31 C 0.4710(3) 0.39713(15) 0.43416(12) 0.0656(7) Uani 1 1 d . . .
H31 H 0.394(3) 0.3886(13) 0.4079(10) 0.067(8) Uiso 1 1 d . . .
C32 C 0.8264(4) 0.4319(3) 0.56283(15) 0.0987(10) Uani 1 1 d . . .
C33 C 0.3562(5) 0.3024(2) 0.4966(2) 0.1034(10) Uani 1 1 d . . .
C34 C 0.4689(5) 0.2310(2) 0.32797(16) 0.1245(13) Uani 1 1 d . . .
C35 C 0.4169(7) 0.1543(2) 0.3403(2) 0.205(3) Uani 1 1 d . . .
H35 H 0.4981 0.1196 0.3413 0.308 Uiso 1 1 calc R . .
H35A H 0.3435 0.1393 0.3100 0.308 Uiso 1 1 calc R . .
H35B H 0.3754 0.1539 0.3777 0.308 Uiso 1 1 calc R . .
H18A H 0.405(2) 0.5793(12) 0.2132(10) 0.072(7) Uiso 1 1 d . . .
F1 F 0.5640(18) 0.7042(3) 0.0509(4) 0.152(3) Uani 0.70 1 d P A 1
F2 F 0.7380(6) 0.7157(3) -0.0036(7) 0.152(3) Uani 0.70 1 d P A 1
F3 F 0.5303(11) 0.6843(2) -0.0399(4) 0.1245(16) Uani 0.70 1 d P A 1
F4 F 0.9279(7) 0.3814(3) -0.0453(2) 0.115(2) Uani 0.80 1 d P B 2
F5 F 0.7588(5) 0.4130(4) -0.1069(2) 0.1292(18) Uani 0.80 1 d P B 2
F6 F 0.9447(4) 0.4825(2) -0.09112(18) 0.1138(13) Uani 0.80 1 d P B 2
F7 F 0.9529(5) 0.4167(4) 0.5424(2) 0.1410(18) Uani 0.90 1 d P C 3
F8 F 0.8334(5) 0.5014(2) 0.5827(2) 0.1390(12) Uani 0.90 1 d P C 3
F9 F 0.8184(4) 0.3877(3) 0.61017(15) 0.1446(10) Uani 0.90 1 d P C 3
F10 F 0.3415(18) 0.2500(6) 0.4595(4) 0.165(4) Uani 0.70 1 d P D 4
F11 F 0.3773(11) 0.2697(6) 0.5492(4) 0.170(4) Uani 0.70 1 d P D 4
F12 F 0.2320(7) 0.3382(3) 0.4985(7) 0.158(2) Uani 0.70 1 d P D 4
O1 O 0.6953(2) 0.37759(10) 0.14101(8) 0.0848(6) Uani 1 1 d . . .
O2 O 0.55008(15) 0.47579(8) 0.16079(6) 0.0550(4) Uani 1 1 d . . .
O3 O 0.79199(18) 0.50213(9) 0.26880(7) 0.0734(5) Uani 1 1 d . . .
O4 O 0.67102(16) 0.60936(8) 0.24178(7) 0.0640(4) Uani 1 1 d . . .
O5 O 0.6125(2) 0.56333(10) 0.37147(7) 0.0804(5) Uani 1 1 d . . .
N1 N 0.5276(2) 0.46223(12) 0.31912(8) 0.0583(5) Uani 1 1 d . . .
H1 H 0.521(2) 0.4141(13) 0.3190(10) 0.066(8) Uiso 1 1 d . . .
N2 N 0.5102(5) 0.28898(17) 0.32033(13) 0.1420(13) Uani 1 1 d . . .
F1B F 0.705(3) 0.7160(5) 0.0491(8) 0.134(4) Uani 0.30 1 d P A 5
F3B F 0.4963(16) 0.6897(7) 0.0206(16) 0.161(11) Uani 0.30 1 d P A 5
F2B F 0.657(5) 0.7074(7) -0.0376(9) 0.163(8) Uani 0.30 1 d P A 5
F5B F 0.746(3) 0.3752(10) -0.0863(11) 0.152(10) Uani 0.20 1 d P B 6
F6B F 0.854(3) 0.4686(9) -0.1140(6) 0.120(6) Uani 0.20 1 d P B 6
F4B F 0.961(2) 0.4000(18) -0.0432(13) 0.166(14) Uani 0.20 1 d P B 6
F7B F 0.910(5) 0.381(2) 0.569(2) 0.134(14) Uani 0.10 1 d P C 7
F8B F 0.923(5) 0.500(3) 0.5462(14) 0.165(16) Uani 0.10 1 d P C 7
F9B F 0.786(3) 0.453(3) 0.6110(12) 0.141(10) Uani 0.10 1 d P C 7
F12B F 0.244(2) 0.3009(15) 0.4522(9) 0.155(5) Uani 0.30 1 d P D 8
F10B F 0.404(3) 0.2310(11) 0.4835(17) 0.193(15) Uani 0.30 1 d P D 8
F11B F 0.299(4) 0.2998(19) 0.5413(11) 0.195(13) Uani 0.30 1 d P D 8

loop_
_atom_site_aniso_label
_atom_site_aniso_U_11
_atom_site_aniso_U_22
_atom_site_aniso_U_33
_atom_site_aniso_U_23
_atom_site_aniso_U_13
_atom_site_aniso_U_12
C1 0.0529(13) 0.0519(13) 0.0580(13) 0.0029(11) 0.0117(11) 0.0010(10)
C2 0.0580(14) 0.0591(15) 0.0598(15) -0.0043(13) 0.0088(12) -0.0015(12)
C3 0.0629(15) 0.0580(15) 0.0641(15) 0.0038(12) 0.0036(12) -0.0004(12)
C4 0.0681(16) 0.0735(18) 0.0583(16) 0.0108(14) 0.0082(13) -0.0040(13)
C5 0.0572(14) 0.0669(16) 0.0592(15) 0.0006(12) 0.0090(11) 0.0005(12)
C6 0.0604(15) 0.0573(15) 0.0652(16) 0.0017(13) 0.0129(12) 0.0039(12)
C7 0.107(3) 0.0673(19) 0.079(2) 0.0088(18) 0.019(2) 0.0031(19)
C8 0.085(2) 0.089(2) 0.069(2) 0.0034(19) 0.0233(18) 0.0110(19)
C9 0.0583(14) 0.0509(14) 0.0646(15) -0.0017(12) 0.0140(12) 0.0033(11)
C10 0.0558(14) 0.0491(13) 0.0516(13) 0.0077(11) 0.0108(10) 0.0099(11)
C11 0.0597(14) 0.0486(13) 0.0552(14) 0.0060(11) 0.0093(11) 0.0008(11)
C12 0.0735(18) 0.0525(15) 0.0784(18) 0.0023(13) 0.0142(14) 0.0016(14)
C13 0.087(2) 0.0551(17) 0.109(2) -0.0031(16) 0.0062(17) -0.0143(16)
C14 0.072(2) 0.0664(19) 0.128(3) 0.0101(18) 0.0033(18) -0.0160(17)
C15 0.0602(17) 0.0646(18) 0.104(2) 0.0096(16) 0.0162(15) -0.0027(14)
C16 0.0589(15) 0.0532(14) 0.0682(15) 0.0068(12) 0.0137(12) 0.0022(12)
C17 0.0585(16) 0.0677(17) 0.084(2) -0.0072(15) 0.0144(14) 0.0097(13)
C18 0.0581(15) 0.0535(14) 0.0658(17) -0.0069(14) 0.0080(12) 0.0069(12)
C19 0.0534(13) 0.0502(12) 0.0508(13) 0.0029(10) 0.0077(10) 0.0026(11)
C20 0.0589(15) 0.0521(14) 0.0590(14) 0.0021(11) 0.0050(11) 0.0055(12)
C21 0.0606(15) 0.0578(15) 0.0902(19) -0.0030(13) 0.0091(14) -0.0098(12)
C22 0.105(2) 0.0560(18) 0.190(4) 0.010(2) 0.036(2) -0.0030(17)
C23 0.103(2) 0.130(3) 0.089(2) -0.020(2) 0.0023(18) -0.042(2)
C24 0.0671(16) 0.0869(19) 0.0927(19) 0.0019(16) 0.0143(15) -0.0121(14)
C25 0.0669(15) 0.0627(16) 0.0582(15) -0.0033(13) 0.0086(12) -0.0023(13)
C26 0.0659(15) 0.0597(14) 0.0523(14) -0.0031(11) 0.0115(12) 0.0025(12)
C27 0.0725(18) 0.0735(18) 0.0608(17) -0.0084(14) 0.0145(14) 0.0012(15)
C28 0.0843(19) 0.0758(18) 0.0539(16) -0.0084(14) 0.0036(14) 0.0177(15)
C29 0.110(2) 0.0682(18) 0.0578(17) 0.0029(15) 0.0192(17) 0.0177(17)
C30 0.092(2) 0.0609(16) 0.0678(17) 0.0026(14) 0.0236(16) 0.0009(14)
C31 0.0680(17) 0.0676(16) 0.0621(16) -0.0023(14) 0.0103(14) -0.0007(14)
C32 0.112(3) 0.111(3) 0.070(2) -0.013(2) -0.009(2) 0.027(3)
C33 0.128(4) 0.090(3) 0.096(3) 0.011(2) 0.032(3) -0.017(3)
C34 0.191(4) 0.081(3) 0.103(3) -0.021(2) 0.024(3) 0.001(3)
C35 0.303(7) 0.093(3) 0.234(6) -0.047(3) 0.108(5) -0.066(4)
F1 0.276(11) 0.071(3) 0.118(4) 0.015(3) 0.081(6) 0.040(5)
F2 0.125(3) 0.075(2) 0.256(11) 0.031(5) 0.019(5) -0.031(2)
F3 0.156(4) 0.083(3) 0.128(4) 0.027(2) -0.030(3) 0.024(3)
F4 0.152(6) 0.108(2) 0.092(3) 0.011(2) 0.046(3) 0.057(3)
F5 0.106(3) 0.187(6) 0.095(3) -0.063(3) 0.007(2) -0.004(3)
F6 0.114(3) 0.128(2) 0.107(3) 0.003(2) 0.062(2) -0.005(2)
F7 0.091(2) 0.211(6) 0.118(3) -0.034(3) -0.0123(18) 0.026(3)
F8 0.162(3) 0.114(3) 0.130(3) -0.041(2) -0.056(2) 0.015(2)
F9 0.181(3) 0.166(3) 0.0791(18) 0.020(2) -0.035(2) 0.015(3)
F10 0.244(12) 0.122(7) 0.139(5) -0.048(5) 0.083(7) -0.087(6)
F11 0.235(8) 0.147(6) 0.130(6) 0.064(5) 0.033(5) -0.053(4)
F12 0.112(3) 0.138(4) 0.234(7) 0.025(5) 0.065(4) -0.028(3)
O1 0.1091(14) 0.0629(11) 0.0877(13) 0.0170(10) 0.0405(11) 0.0287(10)
O2 0.0589(9) 0.0533(9) 0.0542(9) 0.0057(7) 0.0136(7) 0.0082(7)
O3 0.0565(10) 0.0696(11) 0.0939(13) 0.0149(9) 0.0044(9) 0.0107(9)
O4 0.0548(9) 0.0520(9) 0.0852(11) 0.0071(8) 0.0062(8) 0.0000(7)
O5 0.1095(14) 0.0656(11) 0.0666(11) -0.0037(9) 0.0089(10) -0.0172(11)
N1 0.0718(13) 0.0504(12) 0.0532(12) 0.0019(10) 0.0074(9) 0.0004(10)
N2 0.244(4) 0.0735(19) 0.108(2) 0.0010(18) 0.010(2) -0.008(2)
F1B 0.211(15) 0.065(4) 0.124(9) -0.005(5) 0.005(9) -0.002(6)
F3B 0.101(7) 0.081(6) 0.30(3) -0.005(11) 0.049(11) 0.042(5)
F2B 0.32(3) 0.073(7) 0.111(10) 0.034(7) 0.096(13) 0.028(14)
F5B 0.198(18) 0.101(11) 0.171(19) -0.078(11) 0.102(14) -0.049(10)
F6B 0.20(2) 0.108(11) 0.064(8) 0.023(8) 0.054(10) 0.037(13)
F4B 0.050(6) 0.30(4) 0.149(17) -0.099(19) -0.014(8) 0.058(12)
F7B 0.12(3) 0.14(3) 0.14(3) -0.07(2) -0.03(2) 0.06(2)
F8B 0.15(3) 0.25(5) 0.092(18) 0.00(2) -0.013(16) -0.10(3)
F9B 0.23(3) 0.13(2) 0.065(14) -0.062(17) 0.049(16) 0.00(2)
F12B 0.145(10) 0.145(12) 0.168(12) 0.029(10) -0.022(10) -0.082(9)
F10B 0.174(12) 0.077(7) 0.33(4) 0.020(13) 0.030(14) -0.015(7)
F11B 0.27(3) 0.21(2) 0.125(15) -0.078(14) 0.132(16) -0.16(2)

loop_
_atom_type_symbol
_atom_type_description
_atom_type_scat_dispersion_real
_atom_type_scat_dispersion_imag
_atom_type_scat_source
C C 0.0033 0.0016 'International Tables Vol C Tables 4.2.6.8 and 6.1.1.4'
H H 0.0000 0.0000 'International Tables Vol C Tables 4.2.6.8 and 6.1.1.4'
F F 0.0171 0.0103 'International Tables Vol C Tables 4.2.6.8 and 6.1.1.4'
N N 0.0061 0.0033 'International Tables Vol C Tables 4.2.6.8 and 6.1.1.4'
O O 0.0106 0.0060 'International Tables Vol C Tables 4.2.6.8 and 6.1.1.4'

loop_
_geom_angle_atom_site_label_1
_geom_angle_atom_site_label_2
_geom_angle_atom_site_label_3
_geom_angle
C6 C1 C2 119.7(2)
C6 C1 C9 117.9(2)
C2 C1 C9 122.4(2)
C3 C2 C1 120.0(2)
C4 C3 C2 120.0(2)
C4 C3 C7 120.3(2)
C2 C3 C7 119.7(2)
C3 C4 C5 120.2(2)
C6 C5 C4 119.8(2)
C6 C5 C8 119.8(2)
C4 C5 C8 120.3(2)
C5 C6 C1 120.4(2)
F2B C7 F3B 112.4(12)
F2B C7 F2 48.6(15)
F3B C7 F2 133.3(7)
F2B C7 F1 126.2(6)
F3B C7 F1 42.1(10)
F2 C7 F1 108.2(5)
F2B C7 F3 56.9(17)
F3B C7 F3 66.9(13)
F2 C7 F3 104.6(5)
F1 C7 F3 105.4(5)
F2B C7 F1B 100.5(11)
F3B C7 F1B 99.3(9)
F2 C7 F1B 56.4(8)
F1 C7 F1B 58.6(7)
F3 C7 F1B 139.8(5)
F2B C7 C3 119.6(6)
F3B C7 C3 112.9(7)
F2 C7 C3 112.8(4)
F1 C7 C3 114.3(3)
F3 C7 C3 110.9(3)
F1B C7 C3 109.2(5)
F6B C8 F5 63.6(11)
F6B C8 F4B 119.6(15)
F5 C8 F4B 123.3(13)
F6B C8 F4 126.5(8)
F5 C8 F4 107.4(5)
F4B C8 F4 19.9(15)
F6B C8 F6 44.3(11)
F5 C8 F6 106.3(4)
F4B C8 F6 87.3(14)
F4 C8 F6 104.0(4)
F6B C8 C5 117.9(7)
F5 C8 C5 112.9(3)
F4B C8 C5 111.8(13)
F4 C8 C5 113.8(3)
F6 C8 C5 111.7(3)
F6B C8 F5B 95.9(13)
F5 C8 F5B 33.4(10)
F4B C8 F5B 101.2(16)
F4 C8 F5B 81.8(11)
F6 C8 F5B 134.7(8)
C5 C8 F5B 106.2(9)
O1 C9 O2 124.5(2)
O1 C9 C1 123.6(2)
O2 C9 C1 111.84(19)
O2 C10 C11 108.66(17)
O2 C10 C19 105.33(17)
C11 C10 C19 114.29(18)
C16 C11 C12 119.5(2)
C16 C11 C10 121.9(2)
C12 C11 C10 118.6(2)
C13 C12 C11 120.9(3)
C14 C13 C12 119.3(3)
C13 C14 C15 120.6(3)
C14 C15 C16 120.9(3)
C11 C16 C15 118.7(2)
C11 C16 C17 121.2(2)
C15 C16 C17 120.1(2)
C16 C17 C18 114.0(2)
C17 C18 C19 111.2(2)
N1 C19 C18 111.42(19)
N1 C19 C10 105.54(18)
C18 C19 C10 109.77(19)
N1 C19 C20 108.00(17)
C18 C19 C20 114.09(19)
C10 C19 C20 107.59(17)
O3 C20 O4 125.8(2)
O3 C20 C19 122.0(2)
O4 C20 C19 112.09(19)
O4 C21 C24 109.4(2)
O4 C21 C22 102.5(2)
C24 C21 C22 110.1(2)
O4 C21 C23 109.7(2)
C24 C21 C23 112.7(2)
C22 C21 C23 112.0(3)
O5 C25 N1 122.7(2)
O5 C25 C26 121.7(2)
N1 C25 C26 115.6(2)
C31 C26 C27 119.0(2)
C31 C26 C25 123.3(2)
C27 C26 C25 117.7(2)
C28 C27 C26 120.0(3)
C29 C28 C27 120.4(3)
C29 C28 C32 121.1(3)
C27 C28 C32 118.5(3)
C28 C29 C30 119.8(3)
C29 C30 C31 119.8(3)
C29 C30 C33 120.5(3)
C31 C30 C33 119.7(3)
C26 C31 C30 120.9(3)
F7B C32 F9B 111(2)
F7B C32 F7 46(3)
F9B C32 F7 135.4(15)
F7B C32 F8 131.6(18)
F9B C32 F8 54.5(19)
F7 C32 F8 107.2(5)
F7B C32 F9 62(3)
F9B C32 F9 55(2)
F7 C32 F9 106.0(4)
F8 C32 F9 105.8(4)
F7B C32 C28 115.2(17)
F9B C32 C28 111.8(15)
F7 C32 C28 112.9(3)
F8 C32 C28 112.7(3)
F9 C32 C28 111.8(4)
F7B C32 F8B 105(3)
F9B C32 F8B 101(2)
F7 C32 F8B 63(2)
F8 C32 F8B 49(2)
F9 C32 F8B 135.7(9)
C28 C32 F8B 111.8(11)
F11B C33 F10 121.4(9)
F11B C33 F12 63(2)
F10 C33 F12 109.6(7)
F11B C33 F11 41(2)
F10 C33 F11 106.6(7)
F12 C33 F11 104.1(6)
F11B C33 F10B 108.7(16)
F10 C33 F10B 36.5(11)
F12 C33 F10B 138.3(11)
F11 C33 F10B 76.8(13)
F11B C33 F12B 106.1(15)
F10 C33 F12B 57.2(9)
F12 C33 F12B 55.8(10)
F11 C33 F12B 134.2(7)
F10B C33 F12B 93.1(12)
F11B C33 C30 122.8(8)
F10 C33 C30 114.4(5)
F12 C33 C30 109.9(4)
F11 C33 C30 111.7(5)
F10B C33 C30 108.1(12)
F12B C33 C30 113.9(5)
N2 C34 C35 177.9(5)
C9 O2 C10 117.35(17)
C20 O4 C21 121.67(18)
C25 N1 C19 120.7(2)

loop_
_geom_bond_atom_site_label_1
_geom_bond_atom_site_label_2
_geom_bond_distance
C1 C6 1.383(3)
C1 C2 1.386(3)
C1 C9 1.488(3)
C2 C3 1.383(3)
C3 C4 1.381(3)
C3 C7 1.492(4)
C4 C5 1.381(3)
C5 C6 1.380(3)
C5 C8 1.491(4)
C7 F2B 1.224(10)
C7 F3B 1.277(13)
C7 F2 1.294(6)
C7 F1 1.303(6)
C7 F3 1.336(5)
C7 F1B 1.369(11)
C8 F6B 1.236(13)
C8 F5 1.282(5)
C8 F4B 1.29(2)
C8 F4 1.297(6)
C8 F6 1.345(5)
C8 F5B 1.507(19)
C9 O1 1.201(3)
C9 O2 1.341(3)
C10 O2 1.472(3)
C10 C11 1.502(3)
C10 C19 1.533(3)
C11 C16 1.383(3)
C11 C12 1.399(3)
C12 C13 1.372(4)
C13 C14 1.370(4)
C14 C15 1.371(4)
C15 C16 1.392(3)
C16 C17 1.505(3)
C17 C18 1.514(3)
C18 C19 1.527(3)
C19 N1 1.468(3)
C19 C20 1.534(3)
C20 O3 1.204(2)
C20 O4 1.327(3)
C21 O4 1.482(3)
C21 C24 1.509(3)
C21 C22 1.513(4)
C21 C23 1.515(4)
C25 O5 1.215(3)
C25 N1 1.350(3)
C25 C26 1.501(3)
C26 C31 1.377(3)
C26 C27 1.388(3)
C27 C28 1.383(4)
C28 C29 1.374(4)
C28 C32 1.494(4)
C29 C30 1.377(4)
C30 C31 1.380(4)
C30 C33 1.490(4)
C32 F7B 1.18(3)
C32 F9B 1.248(19)
C32 F7 1.308(6)
C32 F8 1.310(5)
C32 F9 1.339(4)
C32 F8B 1.56(3)
C33 F11B 1.185(13)
C33 F10 1.254(7)
C33 F12 1.302(6)
C33 F11 1.332(8)
C33 F10B 1.38(2)
C33 F12B 1.382(13)
C34 N2 1.110(4)
C34 C35 1.471(6)

loop_
_geom_torsion_atom_site_label_1
_geom_torsion_atom_site_label_2
_geom_torsion_atom_site_label_3
_geom_torsion_atom_site_label_4
_geom_torsion
C6 C1 C2 C3 -0.9(3)
C9 C1 C2 C3 177.8(2)
C1 C2 C3 C4 1.5(3)
C1 C2 C3 C7 -177.4(3)
C2 C3 C4 C5 -0.4(4)
C7 C3 C4 C5 178.6(3)
C3 C4 C5 C6 -1.4(4)
C3 C4 C5 C8 178.9(3)
C4 C5 C6 C1 2.1(4)
C8 C5 C6 C1 -178.2(2)
C2 C1 C6 C5 -0.9(3)
C9 C1 C6 C5 -179.7(2)
C4 C3 C7 F2B 1(2)
C2 C3 C7 F2B 180(2)
C4 C3 C7 F3B 136.4(18)
C2 C3 C7 F3B -44.7(19)
C4 C3 C7 F2 -53.4(9)
C2 C3 C7 F2 125.6(8)
C4 C3 C7 F1 -177.5(9)
C2 C3 C7 F1 1.5(10)
C4 C3 C7 F3 63.6(7)
C2 C3 C7 F3 -117.5(6)
C4 C3 C7 F1B -114.2(15)
C2 C3 C7 F1B 64.8(15)
C6 C5 C8 F6B 168.9(14)
C4 C5 C8 F6B -11.4(15)
C6 C5 C8 F5 97.7(5)
C4 C5 C8 F5 -82.6(5)
C6 C5 C8 F4B -46.6(16)
C4 C5 C8 F4B 133.1(16)
C6 C5 C8 F4 -25.1(5)
C4 C5 C8 F4 154.6(4)
C6 C5 C8 F6 -142.6(3)
C4 C5 C8 F6 37.2(5)
C6 C5 C8 F5B 62.9(12)
C4 C5 C8 F5B -117.3(12)
C6 C1 C9 O1 10.6(3)
C2 C1 C9 O1 -168.0(2)
C6 C1 C9 O2 -169.49(19)
C2 C1 C9 O2 11.8(3)
O2 C10 C11 C16 -99.3(2)
C19 C10 C11 C16 18.0(3)
O2 C10 C11 C12 79.1(2)
C19 C10 C11 C12 -163.6(2)
C16 C11 C12 C13 1.1(4)
C10 C11 C12 C13 -177.3(2)
C11 C12 C13 C14 0.1(4)
C12 C13 C14 C15 -1.2(5)
C13 C14 C15 C16 1.0(5)
C12 C11 C16 C15 -1.3(3)
C10 C11 C16 C15 177.0(2)
C12 C11 C16 C17 177.2(2)
C10 C11 C16 C17 -4.4(3)
C14 C15 C16 C11 0.3(4)
C14 C15 C16 C17 -178.3(3)
C11 C16 C17 C18 19.0(4)
C15 C16 C17 C18 -162.4(2)
C16 C17 C18 C19 -46.9(3)
C17 C18 C19 N1 -56.7(3)
C17 C18 C19 C10 59.9(3)
C17 C18 C19 C20 -179.3(2)
O2 C10 C19 N1 -165.54(16)
C11 C10 C19 N1 75.3(2)
O2 C10 C19 C18 74.3(2)
C11 C10 C19 C18 -44.9(2)
O2 C10 C19 C20 -50.4(2)
C11 C10 C19 C20 -169.61(18)
N1 C19 C20 O3 50.5(3)
C18 C19 C20 O3 175.0(2)
C10 C19 C20 O3 -63.0(3)
N1 C19 C20 O4 -132.34(19)
C18 C19 C20 O4 -7.9(3)
C10 C19 C20 O4 114.2(2)
O5 C25 C26 C31 141.6(3)
N1 C25 C26 C31 -39.0(3)
O5 C25 C26 C27 -36.1(3)
N1 C25 C26 C27 143.4(2)
C31 C26 C27 C28 1.7(4)
C25 C26 C27 C28 179.4(2)
C26 C27 C28 C29 -2.6(4)
C26 C27 C28 C32 177.8(3)
C27 C28 C29 C30 1.2(4)
C32 C28 C29 C30 -179.2(3)
C28 C29 C30 C31 1.0(4)
C28 C29 C30 C33 -178.9(3)
C27 C26 C31 C30 0.6(4)
C25 C26 C31 C30 -177.0(2)
C29 C30 C31 C26 -2.0(4)
C33 C30 C31 C26 178.0(3)
C29 C28 C32 F7B 69(3)
C27 C28 C32 F7B -112(4)
C29 C28 C32 F9B -60(2)
C27 C28 C32 F9B 120(2)
C29 C28 C32 F7 119.4(5)
C27 C28 C32 F7 -61.0(6)
C29 C28 C32 F8 -119.0(5)
C27 C28 C32 F8 60.6(5)
C29 C28 C32 F9 0.0(5)
C27 C28 C32 F9 179.6(4)
C29 C28 C32 F8B -172(3)
C27 C28 C32 F8B 7(3)
C29 C30 C33 F11B 46(3)
C31 C30 C33 F11B -134(3)
C29 C30 C33 F10 -120.4(11)
C31 C30 C33 F10 59.6(11)
C29 C30 C33 F12 115.8(8)
C31 C30 C33 F12 -64.2(9)
C29 C30 C33 F11 0.8(8)
C31 C30 C33 F11 -179.2(7)
C29 C30 C33 F10B -81.8(16)
C31 C30 C33 F10B 98.3(16)
C29 C30 C33 F12B 176.3(18)
C31 C30 C33 F12B -3.7(18)
O1 C9 O2 C10 -0.8(3)
C1 C9 O2 C10 179.35(17)
C11 C10 O2 C9 -103.8(2)
C19 C10 O2 C9 133.36(19)
O3 C20 O4 C21 -6.7(3)
C19 C20 O4 C21 176.30(18)
C24 C21 O4 C20 67.4(3)
C22 C21 O4 C20 -175.8(2)
C23 C21 O4 C20 -56.7(3)
O5 C25 N1 C19 3.1(4)
C26 C25 N1 C19 -176.27(19)
C18 C19 N1 C25 -76.4(3)
C10 C19 N1 C25 164.5(2)
C20 C19 N1 C25 49.7(3)
